data_4312461
loop_
_publ_author_name
'Adam Wu'
'David C. Kennedy'
'Brian O. Patrick'
'Brian R. James'

_publ_section_title
;
 Ruthenium(II) Sulfoxide-Maltolato and -Nitroimidazole Complexes:
 Synthesis and MTT Assay
;
_journal_name_full 'Inorganic Chemistry'
_journal_page_first 7579
_journal_page_last 7586
_journal_paper_doi 10.1021/ic030119j
_journal_volume 42
_journal_year 2003
_chemical_formula_sum 'C18 H24 O9 Ru S2'
_chemical_formula_weight 549.57
_space_group_IT_number 2
_symmetry_cell_setting triclinic
_symmetry_Int_Tables_number 2
_symmetry_space_group_name_Hall '-P 1'
_symmetry_space_group_name_H-M 'P -1'
_audit_creation_date 2002-08-08
_audit_creation_method 'by teXsan v1.8'
_audit_update_record
;
?
;
_cell_angle_alpha 71.618(6)
_cell_angle_beta 82.902(8)
_cell_angle_gamma 89.238(8)
_cell_formula_units_Z 2
_cell_length_a 7.5998(3)
_cell_length_b 9.8229(4)
_cell_length_c 15.3305(4)
_cell_measurement_reflns_used 6720
_cell_measurement_temperature 173.2
_cell_measurement_theta_max 27.87
_cell_measurement_theta_min 2.18
_cell_volume 1077.33(8)
_computing_cell_refinement 'd*TREK (MSC, 1996-1998)'
_computing_data_collection 'd*TREK (MSC, 1996-1998)'
_computing_data_reduction 'd*TREK (MSC, 1996-1998)'
_computing_publication_material 'teXsan (MSC, 1992-1997)'
_computing_structure_refinement 'teXsan (MSC, 1992-1997)'
_computing_structure_solution
;
SIR97 (Altomare, et. al. 1998)
;
_diffrn_ambient_temperature 173.2
_diffrn_detector_area_resol_mean 11.76
_diffrn_measurement_device_type 'Rigaku/ADSC CCD'
_diffrn_measurement_method 'area detector'
_diffrn_orient_matrix_UB_11 0.00000
_diffrn_orient_matrix_UB_12 0.00000
_diffrn_orient_matrix_UB_13 0.00000
_diffrn_orient_matrix_UB_21 0.00000
_diffrn_orient_matrix_UB_22 0.00000
_diffrn_orient_matrix_UB_23 0.00000
_diffrn_orient_matrix_UB_31 0.00000
_diffrn_orient_matrix_UB_32 0.00000
_diffrn_orient_matrix_UB_33 0.00000
_diffrn_radiation_detector CCD
_diffrn_radiation_monochromator graphite
_diffrn_radiation_source 'X-ray tube'
_diffrn_radiation_type 'Mo K\a'
_diffrn_radiation_wavelength 0.7107
_diffrn_reflns_av_R_equivalents 0.03748
_diffrn_reflns_av_sigmaI/netI 0.080
_diffrn_reflns_limit_h_max 9
_diffrn_reflns_limit_h_min -8
_diffrn_reflns_limit_k_max 11
_diffrn_reflns_limit_k_min -11
_diffrn_reflns_limit_l_max 18
_diffrn_reflns_limit_l_min -18
_diffrn_reflns_number 9749
_diffrn_reflns_reduction_process 'Lp corrections applied'
_diffrn_reflns_theta_max 27.87
_diffrn_reflns_theta_min 2.18
_diffrn_standards_decay_% 0.00
_diffrn_standards_interval_count 0
_diffrn_standards_number 0
_exptl_absorpt_coefficient_mu 0.969
_exptl_absorpt_correction_T_max 1.000
_exptl_absorpt_correction_T_min 0.773
_exptl_absorpt_correction_type multi-scan
_exptl_crystal_colour orange
_exptl_crystal_density_diffrn 1.694
_exptl_crystal_density_meas ?
_exptl_crystal_description prism
_exptl_crystal_F_000 560.00
_exptl_crystal_size_max 0.15
_exptl_crystal_size_mid 0.10
_exptl_crystal_size_min 0.05
_reflns_number_gt 3396
_reflns_number_total 4403
_reflns_threshold_expression I>3.00\s(I)
_cod_data_source_file ic030119j_2.cif
_cod_data_source_block bj375/cis-Ru(ma)2(BESE)
_cod_depositor_comments
;
The following automatic conversions were performed:

'_exptl_crystal_density_meas' value 'not measured' was changed to '?'
- the value is perceived as not measured.

Automatic conversion script
Id: cif_fix_values 3008 2015-01-20 13:52:24Z robertas 
;
_cod_original_cell_volume 1077.34(8)
_cod_original_sg_symbol_H-M 'P -1 '
_cod_original_formula_sum 'C18 H24 O9 S2 Ru '
_cod_database_code 4312461

loop_
_symmetry_equiv_pos_as_xyz
'   +x,   +y,   +z'
'   -x,   -y,   -z'

loop_
_atom_site_label
_atom_site_fract_x
_atom_site_fract_y
_atom_site_fract_z
_atom_site_U_iso_or_equiv
_atom_site_occupancy
_atom_site_refinement_flags
_atom_site_adp_type
_atom_site_calc_flag
_atom_site_calc_attached_atom
Ru(1) 0.73818(3) 0.27038(2) 0.79054(1) 0.00997(6) 1.000 . Uani d ?
S(1) 0.61593(8) 0.36817(8) 0.89380(5) 0.0121(2) 1.000 . Uani d ?
S(2) 0.49857(9) 0.13623(8) 0.81780(5) 0.0138(2) 1.000 . Uani d ?
O(1) 0.9712(2) 0.4068(2) 0.7460(1) 0.0149(5) 1.000 . Uani d ?
O(2) 0.6575(2) 0.4227(2) 0.6747(1) 0.0133(5) 1.000 . Uani d ?
O(3) 1.0728(3) 0.6791(2) 0.5235(1) 0.0193(6) 1.000 . Uani d ?
O(4) 0.8586(2) 0.1600(2) 0.7030(1) 0.0120(5) 1.000 . Uani d ?
O(5) 0.8625(2) 0.1130(2) 0.8874(1) 0.0128(5) 1.000 . Uani d ?
O(6) 1.0767(3) -0.1789(2) 0.7711(1) 0.0208(6) 1.000 . Uani d ?
O(7) 0.7186(3) 0.3814(3) 0.9674(1) 0.0223(6) 1.000 . Uani d ?
O(8) 0.5079(3) -0.0211(2) 0.8577(2) 0.0237(6) 1.000 . Uani d ?
O(9) 1.0813(3) 0.4678(3) 0.8975(2) 0.0324(7) 1.000 . Uani d ?
C(1) 0.9554(3) 0.4975(3) 0.6633(2) 0.0124(7) 1.000 . Uani d ?
C(2) 0.7884(3) 0.5034(3) 0.6259(2) 0.0125(7) 1.000 . Uani d ?
C(3) 0.7773(4) 0.5996(3) 0.5358(2) 0.0179(8) 1.000 . Uani d ?
C(4) 0.9196(4) 0.6807(3) 0.4877(2) 0.0200(8) 1.000 . Uani d ?
C(5) 1.0889(4) 0.5910(3) 0.6107(2) 0.0169(8) 1.000 . Uani d ?
C(6) 1.2652(4) 0.6057(4) 0.6401(2) 0.0260(9) 1.000 . Uani d ?
C(7) 0.9278(3) 0.0414(3) 0.7545(2) 0.0110(7) 1.000 . Uani d ?
C(8) 0.9332(3) 0.0209(3) 0.8518(2) 0.0114(7) 1.000 . Uani d ?
C(9) 1.0221(4) -0.1010(3) 0.9026(2) 0.0141(7) 1.000 . Uani d ?
C(10) 1.0904(4) -0.1947(3) 0.8605(2) 0.0199(8) 1.000 . Uani d ?
C(11) 0.9952(4) -0.0622(3) 0.7189(2) 0.0151(7) 1.000 . Uani d ?
C(12) 0.9869(4) -0.0635(4) 0.6230(2) 0.0245(9) 1.000 . Uani d ?
C(13) 0.5183(4) 0.5403(3) 0.8500(2) 0.0200(8) 1.000 . Uani d ?
C(14) 0.6580(5) 0.6594(4) 0.8088(3) 0.031(1) 1.000 . Uani d ?
C(15) 0.4210(4) 0.2578(3) 0.9538(2) 0.0205(8) 1.000 . Uani d ?
C(16) 0.3324(4) 0.2005(4) 0.8897(2) 0.0239(9) 1.000 . Uani d ?
C(17) 0.3855(4) 0.1696(4) 0.7160(2) 0.0216(8) 1.000 . Uani d ?
C(18) 0.4739(5) 0.0972(5) 0.6494(3) 0.040(1) 1.000 . Uani d ?
H(3) 0.6660 0.6068 0.5087 0.021 1.000 . Uiso c ?
H(4) 0.9116 0.7431 0.4244 0.024 1.000 . Uiso c ?
H(6A) 1.3326 0.6863 0.5937 0.031 1.000 . Uiso c ?
H(6B) 1.3303 0.5171 0.6459 0.031 1.000 . Uiso c ?
H(6C) 1.2489 0.6233 0.7000 0.031 1.000 . Uiso c ?
H(9) 1.0338 -0.1167 0.9679 0.017 1.000 . Uiso c ?
H(10) 1.1524 -0.2778 0.8964 0.024 1.000 . Uiso c ?
H(12A) 0.9139 0.0153 0.5914 0.029 1.000 . Uiso c ?
H(12B) 0.9345 -0.1551 0.6248 0.029 1.000 . Uiso c ?
H(12C) 1.1070 -0.0515 0.5893 0.029 1.000 . Uiso c ?
H(13B) 0.4429 0.5604 0.9009 0.024 1.000 . Uiso c ?
H(13A) 0.4458 0.5375 0.8019 0.024 1.000 . Uiso c ?
H(14B) 0.6011 0.7526 0.7958 0.037 1.000 . Uiso c ?
H(14C) 0.7200 0.6499 0.7511 0.037 1.000 . Uiso c ?

loop_
_atom_type_symbol
_atom_type_oxidation_number
_atom_type_number_in_cell
_atom_type_scat_dispersion_real
_atom_type_scat_dispersion_imag
_atom_type_scat_source
C 0 36 0.002 0.002
;International Tables for Crystallography
(1992, Vol. C, Tables 4.2.6.8 and 6.1.1.1)
;
H 0 48 0.000 0.000
;International Tables for Crystallography
(1992, Vol. C, Table 6.1.1.2)
;
O 0 18 0.008 0.006
;International Tables for Crystallography
(1992, Vol. C, Tables 4.2.6.8 and 6.1.1.1)
;
S 0 4 0.110 0.124
;International Tables for Crystallography
(1992, Vol. C, Tables 4.2.6.8 and 6.1.1.1)
;
Ru 0 2 -1.420 0.836
;International Tables for Crystallography
(1992, Vol. C, Tables 4.2.6.8 and 6.1.1.1)
;
